data_4315539
loop_
_publ_author_name
'Ravi Shankar'
'Archana Jain'
'Gabriele Kociok-K\"ohn'
'Mary F. Mahon'
'Kieran C. Molloy'

_publ_section_title
;
 Cleavage of Sn-C and S-CalkylBonds on an Organotin Scaffold: Synthesis
 and Characterization of a Novel Organotin-Sulfite Cluster Bearing
 Methyltin- and Dimethyltin Fragments
;
_journal_name_full 'Inorganic Chemistry'
_journal_page_first 4708
_journal_page_last 4715
_journal_paper_doi 10.1021/ic100465u
_journal_volume 49
_journal_year 2010
_chemical_formula_moiety 'C36 H86 O10 S2 Sn4'
_chemical_formula_sum 'C36 H86 O10 S2 Sn4'
_chemical_formula_weight 1217.93
_chemical_name_systematic
;
 ?
;
_space_group_IT_number 14
_symmetry_cell_setting monoclinic
_symmetry_space_group_name_Hall '-P 2yab'
_symmetry_space_group_name_H-M 'P 1 21/a 1'
_atom_sites_solution_hydrogens geom
_atom_sites_solution_primary direct
_atom_sites_solution_secondary difmap
_audit_creation_method SHELXL-97
_cell_angle_alpha 90.00
_cell_angle_beta 93.224(3)
_cell_angle_gamma 90.00
_cell_formula_units_Z 4
_cell_length_a 18.5182(11)
_cell_length_b 12.3375(6)
_cell_length_c 22.0960(14)
_cell_measurement_reflns_used 700126
_cell_measurement_temperature 150(2)
_cell_measurement_theta_max 25.028
_cell_measurement_theta_min 2.910
_cell_volume 5040.2(5)
_computing_cell_refinement 'HKL Scalepack (Otwinski & Minor, 1997)'
_computing_data_collection 'Collect (Nonius BV, 1997-2000)'
_computing_data_reduction
;
 DENZO-SCALEPACK Z. Otwinowski and W. Minor, " 
 Processing of X-ray Diffraction Data Collected in Oscillation Mode ", 
 Methods in Enzymology, Volume 276: Macromolecular Crystallography, 
 part A, p.307-326, 1997,C.W. Carter, Jr. & R. M. Sweet, Eds., Academic Press.
;
_computing_molecular_graphics 'ORTEP3 for Windows - Farrugia, L. J. J. Appl. Crystallogr. 1997, 30, 565'
_computing_publication_material
;
 'WinGX publication routines, Farrugia, 
 L. J., J. Appl. Crystallogr., 1999, 32, 837-838
;
_computing_structure_refinement
;
 SHELXL97 -Program for Crystal Structure Analysis (Release 97-2). 
 Sheldrick, G.M., Instit\"ut f\"ur Anorganische Chemie der Universit\"at, 
 Tammanstrasse 4, D-3400 G\"ottingen, Germany, 1998 
;
_computing_structure_solution
; 
 SIR97- Altomare A., Burla M.C., Camalli M., Cascarano G.L., Giacovazzo C. , 
 Guagliardi A., Moliterni A.G.G., Polidori G.,Spagna R. 
 (1999) J. Appl. Cryst. 32, 115-119
;
_diffrn_ambient_temperature 150(2)
_diffrn_measured_fraction_theta_full 0.917
_diffrn_measured_fraction_theta_max 0.917
_diffrn_measurement_device_type 'Nonius Kappa CCD'
_diffrn_measurement_method '2010 0.3 degree images with \f and \w scans'
_diffrn_radiation_monochromator graphite
_diffrn_radiation_source 'fine-focus sealed tube'
_diffrn_radiation_type MoK\a
_diffrn_radiation_wavelength 0.71073
_diffrn_reflns_av_R_equivalents 0.1299
_diffrn_reflns_av_sigmaI/netI 0.1171
_diffrn_reflns_limit_h_max 21
_diffrn_reflns_limit_h_min -21
_diffrn_reflns_limit_k_max 14
_diffrn_reflns_limit_k_min -14
_diffrn_reflns_limit_l_max 26
_diffrn_reflns_limit_l_min -26
_diffrn_reflns_number 37180
_diffrn_reflns_theta_full 25.15
_diffrn_reflns_theta_max 25.15
_diffrn_reflns_theta_min 2.94
_diffrn_standards_decay_% 0
_diffrn_standards_number 0
_exptl_absorpt_coefficient_mu 2.087
_exptl_absorpt_correction_T_max 0.9595
_exptl_absorpt_correction_T_min 0.5733
_exptl_absorpt_correction_type multi-scan
_exptl_absorpt_process_details
;
multi-scan from symmetry-related measurements 
 Sortav (Blessing 1995)
;
_exptl_crystal_colour colourless
_exptl_crystal_density_diffrn 1.605
_exptl_crystal_density_method 'not measured'
_exptl_crystal_description plate
_exptl_crystal_F_000 2456
_exptl_crystal_size_max 0.30
_exptl_crystal_size_mid 0.30
_exptl_crystal_size_min 0.02
_refine_diff_density_max 1.293
_refine_diff_density_min -1.077
_refine_diff_density_rms 0.192
_refine_ls_extinction_method none
_refine_ls_goodness_of_fit_ref 1.064
_refine_ls_hydrogen_treatment constr
_refine_ls_matrix_type full
_refine_ls_number_parameters 490
_refine_ls_number_reflns 8291
_refine_ls_number_restraints 0
_refine_ls_restrained_S_all 1.064
_refine_ls_R_factor_all 0.1557
_refine_ls_R_factor_gt 0.0764
_refine_ls_shift/su_max 0.000
_refine_ls_shift/su_mean 0.000
_refine_ls_structure_factor_coef Fsqd
_refine_ls_weighting_details 'calc w=1/[\s^2^(Fo^2^)+(0.0801P)^2^+7.1552P] where P=(Fo^2^+2Fc^2^)/3'
_refine_ls_weighting_scheme calc
_refine_ls_wR_factor_gt 0.1458
_refine_ls_wR_factor_ref 0.1693
_reflns_number_gt 4788
_reflns_number_total 8291
_reflns_threshold_expression >2sigma(I)
_cod_data_source_file ic100465u_si_001_2.cif
_cod_data_source_block compound2
_cod_database_code 4315539

loop_
_symmetry_equiv_pos_as_xyz
'x, y, z'
'-x+1/2, y+1/2, -z'
'-x, -y, -z'
'x-1/2, -y-1/2, z'

loop_
_atom_site_label
_atom_site_type_symbol
_atom_site_fract_x
_atom_site_fract_y
_atom_site_fract_z
_atom_site_U_iso_or_equiv
_atom_site_adp_type
_atom_site_occupancy
_atom_site_symmetry_multiplicity
_atom_site_calc_flag
_atom_site_refinement_flags
_atom_site_disorder_assembly
_atom_site_disorder_group
Sn1 Sn 0.62890(4) -0.02529(6) 0.24957(3) 0.0374(2) Uani 1 1 d . . .
Sn2 Sn 0.49462(4) 0.13506(6) 0.29048(3) 0.0320(2) Uani 1 1 d . . .
Sn3 Sn 0.42138(4) -0.09718(6) 0.24037(3) 0.0350(2) Uani 1 1 d . A .
Sn4 Sn 0.29027(3) 0.06231(6) 0.28865(3) 0.0344(2) Uani 1 1 d . C .
O10 O 0.6102(3) 0.1285(5) 0.2886(3) 0.0413(19) Uani 1 1 d . . .
H10 H 0.6447 0.1816 0.3019 0.050 Uiso 1 1 calc R . .
O20 O 0.5199(3) -0.0079(5) 0.2491(3) 0.0353(17) Uani 1 1 d . . .
O30 O 0.3940(3) 0.0554(5) 0.2694(3) 0.0306(16) Uani 1 1 d . . .
O40 O 0.3056(4) -0.0942(6) 0.2549(4) 0.051(2) Uani 1 1 d . . .
H40 H 0.2709 -0.1501 0.2478 0.061 Uiso 1 1 calc R . .
S1 S 0.63057(14) -0.2913(2) 0.19800(13) 0.0399(7) Uani 1 1 d . . .
O1 O 0.5886(4) -0.1900(6) 0.2029(3) 0.048(2) Uani 1 1 d . . .
O2 O 0.6118(4) -0.3734(6) 0.2407(4) 0.056(2) Uani 1 1 d . . .
O3 O 0.7072(3) -0.2691(6) 0.1978(3) 0.047(2) Uani 1 1 d . . .
S2 S 0.28777(14) 0.3278(2) 0.33083(14) 0.0441(8) Uani 1 1 d . . .
O4 O 0.3321(3) 0.2330(6) 0.3159(3) 0.0389(18) Uani 1 1 d . . .
O5 O 0.2250(4) 0.2948(7) 0.3617(3) 0.057(2) Uani 1 1 d . . .
O6 O 0.2729(4) 0.3976(6) 0.2791(4) 0.065(3) Uani 1 1 d . . .
C1 C 0.6624(6) 0.0256(9) 0.1629(5) 0.051(3) Uani 1 1 d . . .
H1A H 0.6245 0.0033 0.1320 0.061 Uiso 1 1 calc R . .
H1B H 0.6638 0.1058 0.1627 0.061 Uiso 1 1 calc R . .
C2 C 0.7333(6) -0.0143(10) 0.1428(5) 0.052(3) Uani 1 1 d . . .
H2A H 0.7354 -0.0941 0.1474 0.062 Uiso 1 1 calc R . .
H2B H 0.7728 0.0174 0.1691 0.062 Uiso 1 1 calc R . .
C3 C 0.7446(7) 0.0150(11) 0.0774(5) 0.068(4) Uani 1 1 d . . .
H3A H 0.7435 0.0948 0.0730 0.081 Uiso 1 1 calc R . .
H3B H 0.7043 -0.0152 0.0512 0.081 Uiso 1 1 calc R . .
C4 C 0.8168(8) -0.0281(17) 0.0556(7) 0.132(8) Uani 1 1 d . . .
H4A H 0.8218 -0.0065 0.0133 0.198 Uiso 1 1 calc R . .
H4B H 0.8175 -0.1074 0.0585 0.198 Uiso 1 1 calc R . .
H4C H 0.8569 0.0020 0.0810 0.198 Uiso 1 1 calc R . .
C5 C 0.6686(5) -0.1146(9) 0.3271(5) 0.043(3) Uani 1 1 d . . .
H5A H 0.6527 -0.1909 0.3221 0.052 Uiso 1 1 calc R . .
H5B H 0.7221 -0.1141 0.3282 0.052 Uiso 1 1 calc R . .
C6 C 0.6447(6) -0.0733(10) 0.3882(5) 0.057(3) Uani 1 1 d . . .
H6A H 0.6662 -0.0008 0.3957 0.068 Uiso 1 1 calc R . .
H6B H 0.5915 -0.0643 0.3852 0.068 Uiso 1 1 calc R . .
C7 C 0.6645(6) -0.1445(10) 0.4426(5) 0.057(3) Uani 1 1 d . . .
H7A H 0.6398 -0.1168 0.4781 0.068 Uiso 1 1 calc R . .
H7B H 0.6468 -0.2190 0.4343 0.068 Uiso 1 1 calc R . .
C8 C 0.7433(8) -0.1481(13) 0.4576(6) 0.093(5) Uani 1 1 d . . .
H8A H 0.7532 -0.1952 0.4928 0.140 Uiso 1 1 calc R . .
H8B H 0.7610 -0.0748 0.4671 0.140 Uiso 1 1 calc R . .
H8C H 0.7680 -0.1765 0.4229 0.140 Uiso 1 1 calc R . .
C9 C 0.6055(7) -0.3421(10) 0.1268(6) 0.064(4) Uani 1 1 d . . .
H9A H 0.6281 -0.4141 0.1223 0.076 Uiso 1 1 calc R . .
H9B H 0.5524 -0.3523 0.1238 0.076 Uiso 1 1 calc R . .
C10 C 0.6260(8) -0.2721(12) 0.0767(6) 0.084(5) Uani 1 1 d . . .
H10A H 0.6102 -0.3054 0.0380 0.126 Uiso 1 1 calc R . .
H10B H 0.6787 -0.2631 0.0786 0.126 Uiso 1 1 calc R . .
H10C H 0.6030 -0.2011 0.0802 0.126 Uiso 1 1 calc R . .
C11 C 0.4837(5) 0.2735(8) 0.2352(5) 0.041(3) Uani 1 1 d . . .
H11A H 0.4322 0.2955 0.2325 0.049 Uiso 1 1 calc R . .
H11B H 0.5117 0.3334 0.2551 0.049 Uiso 1 1 calc R . .
C12 C 0.5087(8) 0.2595(11) 0.1717(5) 0.070(4) Uani 1 1 d . . .
H12A H 0.4791 0.2027 0.1505 0.084 Uiso 1 1 calc R . .
H12B H 0.5597 0.2352 0.1738 0.084 Uiso 1 1 calc R . .
C13 C 0.5020(11) 0.3662(14) 0.1353(7) 0.117(7) Uani 1 1 d . . .
H13A H 0.4504 0.3876 0.1316 0.141 Uiso 1 1 calc R . .
H13B H 0.5286 0.4237 0.1585 0.141 Uiso 1 1 calc R . .
C14 C 0.5280(10) 0.3616(16) 0.0774(10) 0.144(9) Uani 1 1 d . . .
H14A H 0.5221 0.4325 0.0578 0.216 Uiso 1 1 calc R . .
H14B H 0.5008 0.3069 0.0533 0.216 Uiso 1 1 calc R . .
H14C H 0.5794 0.3420 0.0803 0.216 Uiso 1 1 calc R . .
C15 C 0.4906(5) 0.1341(9) 0.3874(4) 0.042(3) Uani 1 1 d . . .
H15A H 0.4403 0.1470 0.3984 0.050 Uiso 1 1 calc R . .
H15B H 0.5056 0.0619 0.4031 0.050 Uiso 1 1 calc R . .
C16 C 0.5400(6) 0.2209(11) 0.4171(5) 0.065(4) Uani 1 1 d . . .
H16A H 0.5233 0.2930 0.4024 0.078 Uiso 1 1 calc R . .
H16B H 0.5897 0.2101 0.4039 0.078 Uiso 1 1 calc R . .
C17 C 0.5422(8) 0.2203(16) 0.4870(6) 0.098(6) Uani 1 1 d . . .
H17A H 0.5611 0.2909 0.5021 0.118 Uiso 1 1 calc R . .
H17B H 0.4922 0.2125 0.5002 0.118 Uiso 1 1 calc R . .
C18 C 0.5830(13) 0.1410(18) 0.5119(9) 0.166(10) Uani 1 1 d . . .
H18A H 0.5813 0.1443 0.5561 0.249 Uiso 1 1 calc R . .
H18B H 0.6331 0.1500 0.5006 0.249 Uiso 1 1 calc R . .
H18C H 0.5645 0.0707 0.4974 0.249 Uiso 1 1 calc R . .
C19 C 0.4518(6) -0.2109(9) 0.3095(5) 0.047(3) Uani 1 1 d . . .
H19A H 0.4955 -0.2503 0.2979 0.056 Uiso 1 1 calc R . .
H19B H 0.4646 -0.1712 0.3476 0.056 Uiso 1 1 calc R . .
C20 C 0.3920(6) -0.2936(9) 0.3212(5) 0.049(3) Uani 1 1 d . . .
H20A H 0.4102 -0.3445 0.3532 0.059 Uiso 1 1 calc R . .
H20B H 0.3501 -0.2546 0.3366 0.059 Uiso 1 1 calc R . .
C21 C 0.3665(6) -0.3591(9) 0.2648(6) 0.052(3) Uani 1 1 d . . .
H21A H 0.3273 -0.4088 0.2758 0.062 Uiso 1 1 calc R . .
H21B H 0.3461 -0.3086 0.2335 0.062 Uiso 1 1 calc R . .
C22 C 0.4264(6) -0.4251(10) 0.2381(6) 0.068(4) Uani 1 1 d . . .
H22A H 0.4069 -0.4641 0.2022 0.102 Uiso 1 1 calc R . .
H22B H 0.4457 -0.4772 0.2684 0.102 Uiso 1 1 calc R . .
H22C H 0.4652 -0.3765 0.2267 0.102 Uiso 1 1 calc R . .
C23 C 0.4119(9) -0.1200(15) 0.1457(6) 0.080(5) Uani 1 1 d . . .
H23A H 0.4155 -0.1992 0.1394 0.096 Uiso 0.517(16) 1 calc PR A 1
H23B H 0.3616 -0.0998 0.1331 0.096 Uiso 0.517(16) 1 calc PR A 1
H23C H 0.4064 -0.0464 0.1282 0.096 Uiso 0.483(16) 1 d PR A 2
H23D H 0.4600 -0.1461 0.1346 0.096 Uiso 0.483(16) 1 d PR A 2
C24 C 0.4495(15) -0.0790(18) 0.1082(12) 0.059(8) Uani 0.517(16) 1 d P A 1
H24A H 0.5005 -0.0970 0.1199 0.071 Uiso 0.517(16) 1 calc PR A 1
H24B H 0.4446 0.0006 0.1116 0.071 Uiso 0.517(16) 1 calc PR A 1
C25 C 0.4357(18) -0.109(2) 0.0403(11) 0.078(9) Uani 0.517(16) 1 d P A 1
H25A H 0.4453 -0.1877 0.0360 0.094 Uiso 0.517(16) 1 calc PR A 1
H25B H 0.3837 -0.0977 0.0294 0.094 Uiso 0.517(16) 1 calc PR A 1
C26 C 0.4785(16) -0.050(3) -0.0053(13) 0.096(11) Uani 0.517(16) 1 d P A 1
H26A H 0.4665 -0.0791 -0.0459 0.143 Uiso 0.517(16) 1 calc PR A 1
H26B H 0.5303 -0.0594 0.0048 0.143 Uiso 0.517(16) 1 calc PR A 1
H26C H 0.4664 0.0275 -0.0046 0.143 Uiso 0.517(16) 1 calc PR A 1
C24A C 0.3637(15) -0.179(3) 0.1140(13) 0.081(11) Uani 0.483(16) 1 d P A 2
H24C H 0.3164 -0.1678 0.1319 0.097 Uiso 0.483(16) 1 calc PR A 2
H24D H 0.3768 -0.2561 0.1209 0.097 Uiso 0.483(16) 1 calc PR A 2
C25A C 0.351(2) -0.162(3) 0.0410(17) 0.112(15) Uani 0.483(16) 1 d P A 2
H25C H 0.3069 -0.1995 0.0247 0.135 Uiso 0.483(16) 1 calc PR A 2
H25D H 0.3479 -0.0841 0.0302 0.135 Uiso 0.483(16) 1 calc PR A 2
C26A C 0.411(3) -0.208(4) 0.021(2) 0.153(18) Uiso 0.483(16) 1 d P A 2
H26D H 0.4101 -0.2036 -0.0231 0.230 Uiso 0.483(16) 1 calc PR A 2
H26E H 0.4134 -0.2837 0.0340 0.230 Uiso 0.483(16) 1 calc PR A 2
H26F H 0.4537 -0.1689 0.0385 0.230 Uiso 0.483(16) 1 calc PR A 2
C27 C 0.2762(6) 0.0175(10) 0.3803(5) 0.050(3) Uani 1 1 d . . .
H27A H 0.3189 -0.0245 0.3955 0.060 Uiso 1 1 calc R . .
H27B H 0.2741 0.0842 0.4050 0.060 Uiso 1 1 calc R . .
C28 C 0.2087(6) -0.0491(10) 0.3893(5) 0.051(3) Uani 1 1 d . . .
H28A H 0.2073 -0.1106 0.3605 0.062 Uiso 1 1 calc R . .
H28B H 0.2117 -0.0794 0.4308 0.062 Uiso 1 1 calc R . .
C29 C 0.1392(6) 0.0149(10) 0.3802(6) 0.060(4) Uani 1 1 d . . .
H29A H 0.1411 0.0774 0.4083 0.072 Uiso 1 1 calc R . .
H29B H 0.1358 0.0440 0.3383 0.072 Uiso 1 1 calc R . .
C30 C 0.0731(6) -0.0494(11) 0.3901(6) 0.070(4) Uani 1 1 d . . .
H30A H 0.0303 -0.0030 0.3840 0.106 Uiso 1 1 calc R . .
H30B H 0.0756 -0.0777 0.4316 0.106 Uiso 1 1 calc R . .
H30C H 0.0697 -0.1099 0.3614 0.106 Uiso 1 1 calc R . .
C31 C 0.2148(5) 0.1220(9) 0.2201(5) 0.045(3) Uani 1 1 d . . .
H31A H 0.1681 0.0844 0.2245 0.054 Uiso 1 1 calc R B 1
H31B H 0.2067 0.2000 0.2279 0.054 Uiso 1 1 calc R B 1
H31C H 0.1848 0.0598 0.2055 0.054 Uiso 1 1 calc R B 2
H31D H 0.1821 0.1729 0.2399 0.054 Uiso 1 1 calc R B 2
C32 C 0.2349(11) 0.110(2) 0.1558(9) 0.056(6) Uiso 0.68(3) 1 d P C 1
H32A H 0.1931 0.1299 0.1281 0.067 Uiso 0.68(3) 1 calc PR C 1
H32B H 0.2473 0.0333 0.1480 0.067 Uiso 0.68(3) 1 calc PR C 1
C33 C 0.3013(11) 0.1843(19) 0.1430(8) 0.064(8) Uiso 0.68(3) 1 d P C 1
H33A H 0.2902 0.2590 0.1560 0.077 Uiso 0.68(3) 1 calc PR C 1
H33B H 0.3436 0.1590 0.1685 0.077 Uiso 0.68(3) 1 calc PR C 1
C34 C 0.3230(14) 0.189(2) 0.0765(11) 0.072(8) Uiso 0.68(3) 1 d P C 1
H34A H 0.3648 0.2367 0.0735 0.108 Uiso 0.68(3) 1 calc PR C 1
H34B H 0.2824 0.2163 0.0506 0.108 Uiso 0.68(3) 1 calc PR C 1
H34C H 0.3357 0.1156 0.0631 0.108 Uiso 0.68(3) 1 calc PR C 1
C32A C 0.240(3) 0.176(5) 0.168(2) 0.078(18) Uiso 0.32(3) 1 d P C 2
H32C H 0.2733 0.2357 0.1806 0.094 Uiso 0.32(3) 1 calc PR C 2
H32D H 0.1987 0.2079 0.1437 0.094 Uiso 0.32(3) 1 calc PR C 2
C33A C 0.279(3) 0.099(5) 0.129(2) 0.086(19) Uiso 0.32(3) 1 d P C 2
H33C H 0.2460 0.0379 0.1184 0.103 Uiso 0.32(3) 1 calc PR C 2
H33D H 0.3211 0.0700 0.1531 0.103 Uiso 0.32(3) 1 calc PR C 2
C34A C 0.303(3) 0.151(4) 0.072(2) 0.062(15) Uiso 0.32(3) 1 d P C 2
H34D H 0.3272 0.0965 0.0478 0.092 Uiso 0.32(3) 1 calc PR C 2
H34E H 0.3376 0.2097 0.0826 0.092 Uiso 0.32(3) 1 calc PR C 2
H34F H 0.2615 0.1807 0.0484 0.092 Uiso 0.32(3) 1 calc PR C 2
C35 C 0.3491(8) 0.4093(11) 0.3788(7) 0.080(4) Uani 1 1 d . . .
H35A H 0.3966 0.4138 0.3605 0.096 Uiso 1 1 calc R . .
H35B H 0.3296 0.4837 0.3818 0.096 Uiso 1 1 calc R . .
C36 C 0.3578(9) 0.3635(12) 0.4368(6) 0.097(6) Uani 1 1 d . . .
H36A H 0.3906 0.4087 0.4624 0.146 Uiso 1 1 calc R . .
H36B H 0.3782 0.2905 0.4338 0.146 Uiso 1 1 calc R . .
H36C H 0.3107 0.3592 0.4548 0.146 Uiso 1 1 calc R . .

loop_
_atom_site_aniso_label
_atom_site_aniso_U_11
_atom_site_aniso_U_22
_atom_site_aniso_U_33
_atom_site_aniso_U_23
_atom_site_aniso_U_13
_atom_site_aniso_U_12
Sn1 0.0238(4) 0.0355(5) 0.0532(5) 0.0055(4) 0.0055(3) 0.0055(3)
Sn2 0.0239(4) 0.0248(5) 0.0474(5) 0.0020(3) 0.0022(3) 0.0001(3)
Sn3 0.0267(4) 0.0252(5) 0.0528(5) -0.0021(4) -0.0009(3) 0.0028(3)
Sn4 0.0217(4) 0.0270(5) 0.0544(5) 0.0024(4) 0.0017(3) 0.0015(3)
O10 0.030(4) 0.029(5) 0.066(5) -0.010(4) 0.010(4) -0.004(3)
O20 0.024(4) 0.025(4) 0.058(5) 0.003(3) 0.008(3) 0.007(3)
O30 0.017(3) 0.013(4) 0.061(4) 0.003(3) 0.000(3) 0.005(3)
O40 0.033(4) 0.026(5) 0.094(6) -0.012(4) -0.004(4) 0.001(3)
S1 0.0301(16) 0.0341(19) 0.0557(19) -0.0021(15) 0.0026(13) 0.0070(13)
O1 0.037(4) 0.036(5) 0.071(5) -0.002(4) 0.002(4) 0.014(4)
O2 0.049(5) 0.040(5) 0.081(6) 0.016(5) 0.009(4) -0.003(4)
O3 0.026(4) 0.040(5) 0.074(5) 0.011(4) 0.006(4) 0.002(4)
S2 0.0281(16) 0.0363(19) 0.067(2) -0.0110(16) -0.0056(14) 0.0036(14)
O4 0.024(4) 0.038(5) 0.056(5) -0.006(4) 0.005(3) 0.002(3)
O5 0.040(5) 0.076(6) 0.056(5) 0.012(4) 0.008(4) 0.019(4)
O6 0.044(5) 0.037(5) 0.113(7) 0.027(5) -0.003(5) 0.002(4)
C1 0.067(8) 0.031(7) 0.056(8) -0.001(6) 0.022(6) 0.004(6)
C2 0.042(7) 0.051(8) 0.064(8) -0.010(7) 0.007(6) -0.008(6)
C3 0.086(10) 0.064(10) 0.056(9) -0.005(7) 0.031(7) -0.014(8)
C4 0.080(12) 0.22(2) 0.104(13) -0.046(14) 0.048(10) -0.035(13)
C5 0.028(6) 0.036(7) 0.066(8) 0.016(6) 0.002(5) 0.019(5)
C6 0.053(8) 0.052(9) 0.065(9) -0.002(7) 0.004(6) 0.003(7)
C7 0.052(8) 0.059(9) 0.058(8) 0.008(7) 0.006(6) 0.013(7)
C8 0.095(13) 0.106(14) 0.078(11) 0.035(9) -0.002(9) -0.014(10)
C9 0.067(9) 0.054(9) 0.071(9) -0.001(8) 0.013(7) 0.006(7)
C10 0.093(11) 0.088(12) 0.073(10) 0.001(9) 0.014(8) 0.009(9)
C11 0.027(6) 0.030(7) 0.066(8) -0.005(6) 0.010(5) -0.005(5)
C12 0.084(10) 0.064(10) 0.063(9) 0.029(8) 0.022(8) 0.032(8)
C13 0.163(18) 0.119(16) 0.076(11) 0.043(11) 0.059(12) 0.081(13)
C14 0.105(15) 0.15(2) 0.18(2) 0.085(17) -0.012(15) -0.010(13)
C15 0.031(6) 0.053(8) 0.043(7) 0.011(6) 0.008(5) 0.008(6)
C16 0.050(8) 0.086(11) 0.059(9) -0.019(8) -0.008(6) -0.005(8)
C17 0.069(10) 0.156(18) 0.070(11) 0.010(11) -0.004(8) 0.021(11)
C18 0.20(2) 0.20(2) 0.100(15) 0.045(15) 0.044(15) 0.11(2)
C19 0.058(8) 0.035(8) 0.047(7) 0.007(6) 0.008(6) 0.011(6)
C20 0.050(8) 0.036(8) 0.063(8) 0.007(6) 0.016(6) 0.002(6)
C21 0.037(7) 0.027(7) 0.093(10) -0.004(7) 0.009(6) 0.001(5)
C22 0.041(8) 0.048(9) 0.116(12) -0.027(8) 0.014(7) 0.010(6)
C23 0.072(11) 0.116(14) 0.051(9) -0.008(10) 0.001(8) 0.044(10)
C24 0.09(2) 0.021(15) 0.065(18) -0.027(13) 0.016(16) 0.006(13)
C25 0.12(3) 0.051(19) 0.061(18) -0.024(15) 0.010(17) -0.001(17)
C26 0.11(3) 0.12(3) 0.060(18) 0.02(2) 0.010(18) 0.00(2)
C24A 0.045(17) 0.12(3) 0.08(2) -0.019(19) 0.003(15) -0.045(18)
C25A 0.12(3) 0.05(2) 0.16(4) -0.03(2) -0.08(3) 0.03(2)
C27 0.050(7) 0.059(9) 0.042(7) 0.016(6) 0.004(6) 0.000(6)
C28 0.050(8) 0.062(9) 0.044(7) 0.010(6) 0.015(6) -0.016(7)
C29 0.042(8) 0.051(9) 0.089(10) -0.007(7) 0.010(7) -0.006(7)
C30 0.038(7) 0.080(11) 0.095(10) -0.026(8) 0.022(7) -0.032(7)
C31 0.028(6) 0.036(7) 0.070(8) 0.000(6) -0.018(6) -0.007(5)
C35 0.092(11) 0.057(10) 0.091(12) -0.019(9) 0.010(9) -0.004(8)
C36 0.153(16) 0.076(12) 0.064(10) 0.015(9) 0.019(10) 0.059(11)

loop_
_atom_type_symbol
_atom_type_description
_atom_type_scat_dispersion_real
_atom_type_scat_dispersion_imag
_atom_type_scat_source
C C 0.0033 0.0016 'International Tables Vol C Tables 4.2.6.8 and 6.1.1.4'
H H 0.0000 0.0000 'International Tables Vol C Tables 4.2.6.8 and 6.1.1.4'
O O 0.0106 0.0060 'International Tables Vol C Tables 4.2.6.8 and 6.1.1.4'
S S 0.1246 0.1234 'International Tables Vol C Tables 4.2.6.8 and 6.1.1.4'
Sn Sn -0.6537 1.4246 'International Tables Vol C Tables 4.2.6.8 and 6.1.1.4'

loop_
_geom_angle_atom_site_label_1
_geom_angle_atom_site_label_2
_geom_angle_atom_site_label_3
_geom_angle
_geom_angle_site_symmetry_1
_geom_angle_site_symmetry_3
_geom_angle_publ_flag
O20 Sn1 O10 73.9(2) . . ?
O20 Sn1 C5 110.9(3) . . ?
O10 Sn1 C5 101.1(4) . . ?
O20 Sn1 C1 107.6(4) . . ?
O10 Sn1 C1 99.4(4) . . ?
C5 Sn1 C1 140.0(4) . . ?
O20 Sn1 O1 78.5(2) . . ?
O10 Sn1 O1 152.4(2) . . ?
C5 Sn1 O1 89.5(4) . . ?
C1 Sn1 O1 87.8(4) . . ?
O20 Sn2 C11 117.1(3) . . ?
O20 Sn2 O30 74.1(2) . . ?
C11 Sn2 O30 101.1(3) . . ?
O20 Sn2 O10 72.9(2) . . ?
C11 Sn2 O10 94.7(3) . . ?
O30 Sn2 O10 146.9(2) . . ?
O20 Sn2 C15 117.5(3) . . ?
C11 Sn2 C15 125.2(4) . . ?
O30 Sn2 C15 97.9(3) . . ?
O10 Sn2 C15 96.3(3) . . ?
O30 Sn3 C23 115.0(5) . . ?
O30 Sn3 C19 116.0(4) . . ?
C23 Sn3 C19 129.0(5) . . ?
O30 Sn3 O20 74.0(2) . . ?
C23 Sn3 O20 100.4(6) . . ?
C19 Sn3 O20 94.9(3) . . ?
O30 Sn3 O40 71.3(2) . . ?
C23 Sn3 O40 97.0(5) . . ?
C19 Sn3 O40 97.3(4) . . ?
O20 Sn3 O40 145.1(2) . . ?
O30 Sn4 O40 74.5(2) . . ?
O30 Sn4 C27 111.3(3) . . ?
O40 Sn4 C27 97.2(4) . . ?
O30 Sn4 C31 117.7(3) . . ?
O40 Sn4 C31 99.4(4) . . ?
C27 Sn4 C31 130.8(4) . . ?
O30 Sn4 O4 77.4(2) . . ?
O40 Sn4 O4 151.9(2) . . ?
C27 Sn4 O4 92.6(4) . . ?
C31 Sn4 O4 93.9(3) . . ?
Sn1 O10 Sn2 103.1(3) . . ?
Sn1 O10 H10 128.4 . . ?
Sn2 O10 H10 128.4 . . ?
Sn1 O20 Sn2 109.9(3) . . ?
Sn1 O20 Sn3 142.4(3) . . ?
Sn2 O20 Sn3 105.6(3) . . ?
Sn4 O30 Sn3 111.2(3) . . ?
Sn4 O30 Sn2 140.7(3) . . ?
Sn3 O30 Sn2 105.2(2) . . ?
Sn4 O40 Sn3 102.8(3) . . ?
Sn4 O40 H40 128.6 . . ?
Sn3 O40 H40 128.6 . . ?
O2 S1 O3 114.2(5) . . ?
O2 S1 O1 113.5(5) . . ?
O3 S1 O1 111.1(4) . . ?
O2 S1 C9 106.2(6) . . ?
O3 S1 C9 106.2(5) . . ?
O1 S1 C9 104.9(5) . . ?
S1 O1 Sn1 126.9(4) . . ?
O5 S2 O6 114.8(4) . . ?
O5 S2 O4 110.9(5) . . ?
O6 S2 O4 112.3(5) . . ?
O5 S2 C35 112.1(6) . . ?
O6 S2 C35 102.5(6) . . ?
O4 S2 C35 103.4(6) . . ?
S2 O4 Sn4 126.7(4) . . ?
C2 C1 Sn1 118.3(8) . . ?
C2 C1 H1A 107.7 . . ?
Sn1 C1 H1A 107.7 . . ?
C2 C1 H1B 107.7 . . ?
Sn1 C1 H1B 107.7 . . ?
H1A C1 H1B 107.1 . . ?
C1 C2 C3 112.1(10) . . ?
C1 C2 H2A 109.2 . . ?
C3 C2 H2A 109.2 . . ?
C1 C2 H2B 109.2 . . ?
C3 C2 H2B 109.2 . . ?
H2A C2 H2B 107.9 . . ?
C2 C3 C4 112.6(12) . . ?
C2 C3 H3A 109.1 . . ?
C4 C3 H3A 109.1 . . ?
C2 C3 H3B 109.1 . . ?
C4 C3 H3B 109.1 . . ?
H3A C3 H3B 107.8 . . ?
C3 C4 H4A 109.5 . . ?
C3 C4 H4B 109.5 . . ?
H4A C4 H4B 109.5 . . ?
C3 C4 H4C 109.5 . . ?
H4A C4 H4C 109.5 . . ?
H4B C4 H4C 109.5 . . ?
C6 C5 Sn1 115.6(7) . . ?
C6 C5 H5A 108.4 . . ?
Sn1 C5 H5A 108.4 . . ?
C6 C5 H5B 108.4 . . ?
Sn1 C5 H5B 108.4 . . ?
H5A C5 H5B 107.4 . . ?
C7 C6 C5 115.9(10) . . ?
C7 C6 H6A 108.3 . . ?
C5 C6 H6A 108.3 . . ?
C7 C6 H6B 108.3 . . ?
C5 C6 H6B 108.3 . . ?
H6A C6 H6B 107.4 . . ?
C8 C7 C6 112.7(10) . . ?
C8 C7 H7A 109.1 . . ?
C6 C7 H7A 109.1 . . ?
C8 C7 H7B 109.1 . . ?
C6 C7 H7B 109.1 . . ?
H7A C7 H7B 107.8 . . ?
C7 C8 H8A 109.5 . . ?
C7 C8 H8B 109.5 . . ?
H8A C8 H8B 109.5 . . ?
C7 C8 H8C 109.5 . . ?
H8A C8 H8C 109.5 . . ?
H8B C8 H8C 109.5 . . ?
C10 C9 S1 113.8(10) . . ?
C10 C9 H9A 108.8 . . ?
S1 C9 H9A 108.8 . . ?
C10 C9 H9B 108.8 . . ?
S1 C9 H9B 108.8 . . ?
H9A C9 H9B 107.7 . . ?
C9 C10 H10A 109.5 . . ?
C9 C10 H10B 109.5 . . ?
H10A C10 H10B 109.5 . . ?
C9 C10 H10C 109.5 . . ?
H10A C10 H10C 109.5 . . ?
H10B C10 H10C 109.5 . . ?
C12 C11 Sn2 114.9(7) . . ?
C12 C11 H11A 108.5 . . ?
Sn2 C11 H11A 108.5 . . ?
C12 C11 H11B 108.5 . . ?
Sn2 C11 H11B 108.5 . . ?
H11A C11 H11B 107.5 . . ?
C11 C12 C13 111.5(11) . . ?
C11 C12 H12A 109.3 . . ?
C13 C12 H12A 109.3 . . ?
C11 C12 H12B 109.3 . . ?
C13 C12 H12B 109.3 . . ?
H12A C12 H12B 108.0 . . ?
C14 C13 C12 114.9(14) . . ?
C14 C13 H13A 108.5 . . ?
C12 C13 H13A 108.5 . . ?
C14 C13 H13B 108.5 . . ?
C12 C13 H13B 108.5 . . ?
H13A C13 H13B 107.5 . . ?
C13 C14 H14A 109.5 . . ?
C13 C14 H14B 109.5 . . ?
H14A C14 H14B 109.5 . . ?
C13 C14 H14C 109.5 . . ?
H14A C14 H14C 109.5 . . ?
H14B C14 H14C 109.5 . . ?
C16 C15 Sn2 111.7(7) . . ?
C16 C15 H15A 109.3 . . ?
Sn2 C15 H15A 109.3 . . ?
C16 C15 H15B 109.3 . . ?
Sn2 C15 H15B 109.3 . . ?
H15A C15 H15B 107.9 . . ?
C15 C16 C17 114.0(12) . . ?
C15 C16 H16A 108.8 . . ?
C17 C16 H16A 108.8 . . ?
C15 C16 H16B 108.8 . . ?
C17 C16 H16B 108.8 . . ?
H16A C16 H16B 107.6 . . ?
C18 C17 C16 113.5(15) . . ?
C18 C17 H17A 108.9 . . ?
C16 C17 H17A 108.9 . . ?
C18 C17 H17B 108.9 . . ?
C16 C17 H17B 108.9 . . ?
H17A C17 H17B 107.7 . . ?
C17 C18 H18A 109.5 . . ?
C17 C18 H18B 109.5 . . ?
H18A C18 H18B 109.5 . . ?
C17 C18 H18C 109.5 . . ?
H18A C18 H18C 109.5 . . ?
H18B C18 H18C 109.5 . . ?
C20 C19 Sn3 113.2(7) . . ?
C20 C19 H19A 108.9 . . ?
Sn3 C19 H19A 108.9 . . ?
C20 C19 H19B 108.9 . . ?
Sn3 C19 H19B 108.9 . . ?
H19A C19 H19B 107.8 . . ?
C21 C20 C19 113.8(9) . . ?
C21 C20 H20A 108.8 . . ?
C19 C20 H20A 108.8 . . ?
C21 C20 H20B 108.8 . . ?
C19 C20 H20B 108.8 . . ?
H20A C20 H20B 107.7 . . ?
C22 C21 C20 113.4(9) . . ?
C22 C21 H21A 108.9 . . ?
C20 C21 H21A 108.9 . . ?
C22 C21 H21B 108.9 . . ?
C20 C21 H21B 108.9 . . ?
H21A C21 H21B 107.7 . . ?
C21 C22 H22A 109.5 . . ?
C21 C22 H22B 109.5 . . ?
H22A C22 H22B 109.5 . . ?
C21 C22 H22C 109.5 . . ?
H22A C22 H22C 109.5 . . ?
H22B C22 H22C 109.5 . . ?
C24 C23 C24A 105(2) . . ?
C24 C23 Sn3 126.8(17) . . ?
C24A C23 Sn3 127.9(18) . . ?
C24 C23 H23A 105.6 . . ?
C24A C23 H23A 55.2 . . ?
Sn3 C23 H23A 105.6 . . ?
C24 C23 H23B 105.6 . . ?
C24A C23 H23B 52.6 . . ?
Sn3 C23 H23B 105.6 . . ?
H23A C23 H23B 106.1 . . ?
C24 C23 H23C 53.5 . . ?
C24A C23 H23C 104.3 . . ?
Sn3 C23 H23C 105.5 . . ?
H23A C23 H23C 148.9 . . ?
H23B C23 H23C 65.4 . . ?
C24 C23 H23D 54.1 . . ?
C24A C23 H23D 106.2 . . ?
Sn3 C23 H23D 105.3 . . ?
H23A C23 H23D 64.9 . . ?
H23B C23 H23D 149.1 . . ?
H23C C23 H23D 106.1 . . ?
C23 C24 C25 119(2) . . ?
C23 C24 H23C 51.6 . . ?
C25 C24 H23C 115.0 . . ?
C23 C24 H23D 51.4 . . ?
C25 C24 H23D 111.8 . . ?
H23C C24 H23D 101.6 . . ?
C23 C24 H24A 107.5 . . ?
C25 C24 H24A 107.5 . . ?
H23C C24 H24A 137.4 . . ?
H23D C24 H24A 61.5 . . ?
C23 C24 H24B 107.5 . . ?
C25 C24 H24B 107.5 . . ?
H23C C24 H24B 59.8 . . ?
H23D C24 H24B 140.7 . . ?
H24A C24 H24B 107.0 . . ?
C26 C25 C24 118(2) . . ?
C26 C25 H25A 107.9 . . ?
C24 C25 H25A 107.9 . . ?
C26 C25 H25B 107.9 . . ?
C24 C25 H25B 107.9 . . ?
H25A C25 H25B 107.2 . . ?
C25 C26 H26A 109.5 . . ?
C25 C26 H26B 109.5 . . ?
H26A C26 H26B 109.5 . . ?
C25 C26 H26C 109.5 . . ?
H26A C26 H26C 109.5 . . ?
H26B C26 H26C 109.5 . . ?
C23 C24A C25A 120(2) . . ?
C23 C24A H24C 107.2 . . ?
C25A C24A H24C 107.2 . . ?
C23 C24A H24D 107.2 . . ?
C25A C24A H24D 107.2 . . ?
H24C C24A H24D 106.9 . . ?
C26A C25A C24A 101(3) . . ?
C26A C25A H25C 111.6 . . ?
C24A C25A H25C 111.6 . . ?
C26A C25A H25D 111.6 . . ?
C24A C25A H25D 111.6 . . ?
H25C C25A H25D 109.4 . . ?
C25A C26A H26D 109.5 . . ?
C25A C26A H26E 109.5 . . ?
H26D C26A H26E 109.5 . . ?
C25A C26A H26F 109.5 . . ?
H26D C26A H26F 109.5 . . ?
H26E C26A H26F 109.5 . . ?
C28 C27 Sn4 114.3(7) . . ?
C28 C27 H27A 108.7 . . ?
Sn4 C27 H27A 108.7 . . ?
C28 C27 H27B 108.7 . . ?
Sn4 C27 H27B 108.7 . . ?
H27A C27 H27B 107.6 . . ?
C29 C28 C27 113.6(10) . . ?
C29 C28 H28A 108.8 . . ?
C27 C28 H28A 108.8 . . ?
C29 C28 H28B 108.8 . . ?
C27 C28 H28B 108.8 . . ?
H28A C28 H28B 107.7 . . ?
C30 C29 C28 113.8(11) . . ?
C30 C29 H29A 108.8 . . ?
C28 C29 H29A 108.8 . . ?
C30 C29 H29B 108.8 . . ?
C28 C29 H29B 108.8 . . ?
H29A C29 H29B 107.7 . . ?
C29 C30 H30A 109.5 . . ?
C29 C30 H30B 109.5 . . ?
H30A C30 H30B 109.5 . . ?
C29 C30 H30C 109.5 . . ?
H30A C30 H30C 109.5 . . ?
H30B C30 H30C 109.5 . . ?
C32A C31 Sn4 120(2) . . ?
C32 C31 Sn4 116.8(10) . . ?
C32A C31 H31A 128.4 . . ?
C32 C31 H31A 108.1 . . ?
Sn4 C31 H31A 108.1 . . ?
C32A C31 H31B 75.5 . . ?
C32 C31 H31B 108.1 . . ?
Sn4 C31 H31B 108.1 . . ?
H31A C31 H31B 107.3 . . ?
C32A C31 H31C 107.3 . . ?
C32 C31 H31C 77.1 . . ?
Sn4 C31 H31C 107.3 . . ?
H31B C31 H31C 136.3 . . ?
C32A C31 H31D 107.3 . . ?
C32 C31 H31D 132.3 . . ?
Sn4 C31 H31D 107.3 . . ?
H31A C31 H31D 72.3 . . ?
H31C C31 H31D 106.9 . . ?
C31 C32 C33 110.6(17) . . ?
C31 C32 H32A 109.5 . . ?
C33 C32 H32A 109.5 . . ?
C31 C32 H32B 109.5 . . ?
C33 C32 H32B 109.5 . . ?
H32A C32 H32B 108.1 . . ?
C34 C33 C32 116.1(17) . . ?
C34 C33 H33A 108.3 . . ?
C32 C33 H33A 108.3 . . ?
C34 C33 H33B 108.3 . . ?
C32 C33 H33B 108.3 . . ?
H33A C33 H33B 107.4 . . ?
C33 C34 H34A 109.5 . . ?
C33 C34 H34B 109.5 . . ?
H34A C34 H34B 109.5 . . ?
C33 C34 H34C 109.5 . . ?
H34A C34 H34C 109.5 . . ?
H34B C34 H34C 109.5 . . ?
C31 C32A C33A 111(5) . . ?
C31 C32A H32C 109.5 . . ?
C33A C32A H32C 109.5 . . ?
C31 C32A H32D 109.5 . . ?
C33A C32A H32D 109.5 . . ?
H32C C32A H32D 108.1 . . ?
C32A C33A C34A 113(5) . . ?
C32A C33A H33C 109.0 . . ?
C34A C33A H33C 109.0 . . ?
C32A C33A H33D 109.0 . . ?
C34A C33A H33D 109.0 . . ?
H33C C33A H33D 107.8 . . ?
C33A C34A H34D 109.5 . . ?
C33A C34A H34E 109.5 . . ?
H34D C34A H34E 109.5 . . ?
C33A C34A H34F 109.5 . . ?
H34D C34A H34F 109.5 . . ?
H34E C34A H34F 109.5 . . ?
C36 C35 S2 110.3(12) . . ?
C36 C35 H35A 109.6 . . ?
S2 C35 H35A 109.6 . . ?
C36 C35 H35B 109.6 . . ?
S2 C35 H35B 109.6 . . ?
H35A C35 H35B 108.1 . . ?
C35 C36 H36A 109.5 . . ?
C35 C36 H36B 109.5 . . ?
H36A C36 H36B 109.5 . . ?
C35 C36 H36C 109.5 . . ?
H36A C36 H36C 109.5 . . ?
H36B C36 H36C 109.5 . . ?

loop_
_geom_bond_atom_site_label_1
_geom_bond_atom_site_label_2
_geom_bond_distance
_geom_bond_site_symmetry_2
_geom_bond_publ_flag
Sn1 O20 2.029(6) . ?
Sn1 O10 2.120(6) . ?
Sn1 C5 2.132(10) . ?
Sn1 C1 2.141(10) . ?
Sn1 O1 2.379(7) . ?
Sn2 O20 2.054(6) . ?
Sn2 C11 2.103(10) . ?
Sn2 O30 2.134(6) . ?
Sn2 O10 2.146(6) . ?
Sn2 C15 2.147(10) . ?
Sn3 O30 2.061(6) . ?
Sn3 C23 2.109(13) . ?
Sn3 C19 2.128(10) . ?
Sn3 O20 2.131(6) . ?
Sn3 O40 2.185(7) . ?
Sn4 O30 1.993(6) . ?
Sn4 O40 2.095(7) . ?
Sn4 C27 2.129(10) . ?
Sn4 C31 2.133(9) . ?
Sn4 O4 2.311(7) . ?
O10 H10 0.9500 . ?
O40 H40 0.9500 . ?
S1 O2 1.440(8) . ?
S1 O3 1.446(7) . ?
S1 O1 1.479(7) . ?
S1 C9 1.732(12) . ?
S2 O5 1.439(8) . ?
S2 O6 1.446(8) . ?
S2 O4 1.477(7) . ?
S2 C35 1.813(13) . ?
C1 C2 1.492(14) . ?
C1 H1A 0.9900 . ?
C1 H1B 0.9900 . ?
C2 C3 1.516(15) . ?
C2 H2A 0.9900 . ?
C2 H2B 0.9900 . ?
C3 C4 1.541(18) . ?
C3 H3A 0.9900 . ?
C3 H3B 0.9900 . ?
C4 H4A 0.9800 . ?
C4 H4B 0.9800 . ?
C4 H4C 0.9800 . ?
C5 C6 1.533(15) . ?
C5 H5A 0.9900 . ?
C5 H5B 0.9900 . ?
C6 C7 1.517(15) . ?
C6 H6A 0.9900 . ?
C6 H6B 0.9900 . ?
C7 C8 1.479(17) . ?
C7 H7A 0.9900 . ?
C7 H7B 0.9900 . ?
C8 H8A 0.9800 . ?
C8 H8B 0.9800 . ?
C8 H8C 0.9800 . ?
C9 C10 1.471(16) . ?
C9 H9A 0.9900 . ?
C9 H9B 0.9900 . ?
C10 H10A 0.9800 . ?
C10 H10B 0.9800 . ?
C10 H10C 0.9800 . ?
C11 C12 1.511(15) . ?
C11 H11A 0.9900 . ?
C11 H11B 0.9900 . ?
C12 C13 1.545(18) . ?
C12 H12A 0.9900 . ?
C12 H12B 0.9900 . ?
C13 C14 1.39(2) . ?
C13 H13A 0.9900 . ?
C13 H13B 0.9900 . ?
C14 H14A 0.9800 . ?
C14 H14B 0.9800 . ?
C14 H14C 0.9800 . ?
C15 C16 1.531(15) . ?
C15 H15A 0.9900 . ?
C15 H15B 0.9900 . ?
C16 C17 1.542(17) . ?
C16 H16A 0.9900 . ?
C16 H16B 0.9900 . ?
C17 C18 1.34(2) . ?
C17 H17A 0.9900 . ?
C17 H17B 0.9900 . ?
C18 H18A 0.9800 . ?
C18 H18B 0.9800 . ?
C18 H18C 0.9800 . ?
C19 C20 1.538(14) . ?
C19 H19A 0.9900 . ?
C19 H19B 0.9900 . ?
C20 C21 1.538(15) . ?
C20 H20A 0.9900 . ?
C20 H20B 0.9900 . ?
C21 C22 1.521(14) . ?
C21 H21A 0.9900 . ?
C21 H21B 0.9900 . ?
C22 H22A 0.9800 . ?
C22 H22B 0.9800 . ?
C22 H22C 0.9800 . ?
C23 C24 1.22(3) . ?
C23 C24A 1.32(3) . ?
C23 H23A 0.9900 . ?
C23 H23B 0.9900 . ?
C23 H23C 0.9900 . ?
C23 H23D 0.9901 . ?
C24 C25 1.55(3) . ?
C24 H23C 1.0159 . ?
C24 H23D 1.0251 . ?
C24 H24A 0.9900 . ?
C24 H24B 0.9900 . ?
C25 C26 1.51(4) . ?
C25 H25A 0.9900 . ?
C25 H25B 0.9900 . ?
C26 H26A 0.9800 . ?
C26 H26B 0.9800 . ?
C26 H26C 0.9800 . ?
C24A C25A 1.63(4) . ?
C24A H24C 0.9900 . ?
C24A H24D 0.9900 . ?
C25A C26A 1.34(5) . ?
C25A H25C 0.9900 . ?
C25A H25D 0.9900 . ?
C26A H26D 0.9800 . ?
C26A H26E 0.9800 . ?
C26A H26F 0.9800 . ?
C27 C28 1.517(14) . ?
C27 H27A 0.9900 . ?
C27 H27B 0.9900 . ?
C28 C29 1.514(15) . ?
C28 H28A 0.9900 . ?
C28 H28B 0.9900 . ?
C29 C30 1.486(14) . ?
C29 H29A 0.9900 . ?
C29 H29B 0.9900 . ?
C30 H30A 0.9800 . ?
C30 H30B 0.9800 . ?
C30 H30C 0.9800 . ?
C31 C32A 1.44(5) . ?
C31 C32 1.50(2) . ?
C31 H31A 0.9900 . ?
C31 H31B 0.9900 . ?
C31 H31C 0.9900 . ?
C31 H31D 0.9900 . ?
C32 C33 1.57(4) . ?
C32 H32A 0.9900 . ?
C32 H32B 0.9900 . ?
C33 C34 1.55(3) . ?
C33 H33A 0.9900 . ?
C33 H33B 0.9900 . ?
C34 H34A 0.9800 . ?
C34 H34B 0.9800 . ?
C34 H34C 0.9800 . ?
C32A C33A 1.47(9) . ?
C32A H32C 0.9900 . ?
C32A H32D 0.9900 . ?
C33A C34A 1.52(6) . ?
C33A H33C 0.9900 . ?
C33A H33D 0.9900 . ?
C34A H34D 0.9800 . ?
C34A H34E 0.9800 . ?
C34A H34F 0.9800 . ?
C35 C36 1.402(17) . ?
C35 H35A 0.9900 . ?
C35 H35B 0.9900 . ?
C36 H36A 0.9800 . ?
C36 H36B 0.9800 . ?
C36 H36C 0.9800 . ?
